data_4337380
loop_
_publ_author_name
'Corbo, Robert'
'Georgiou, Dayne C.'
'Wilson, David J. D.'
'Dutton, Jason L.'

_publ_section_title
;
 Reactions of [PhI(pyridine)2](2+) with Model Pd and Pt II/IV Redox
 Couples.
;
_journal_issue 3
_journal_name_full 'Inorganic chemistry'
_journal_page_first 1690
_journal_page_last 1698
_journal_paper_doi 10.1021/ic402836d
_journal_volume 53
_journal_year 2014
_chemical_formula_sum 'C19 H21 F3 N4 O3 Pd S'
_chemical_formula_weight 548.86
_chemical_name_systematic
; 
 ? 
;
_space_group_IT_number 15
_symmetry_cell_setting monoclinic
_symmetry_space_group_name_Hall '-C 2yc'
_symmetry_space_group_name_H-M 'C 1 2/c 1'
_atom_sites_solution_hydrogens geom
_atom_sites_solution_primary direct
_atom_sites_solution_secondary difmap
_audit_creation_method SHELXL-97
_cell_angle_alpha 90.00
_cell_angle_beta 91.77(3)
_cell_angle_gamma 90.00
_cell_formula_units_Z 8
_cell_length_a 30.970(6)
_cell_length_b 7.1800(14)
_cell_length_c 19.112(4)
_cell_measurement_temperature 173(2)
_cell_volume 4247.8(15)
_computing_cell_refinement 'CrysAlisPro, Agilent Technologies'
_computing_data_collection 'CrysAlisPro, Agilent Technologies'
_computing_data_reduction 'CrysAlisPro, Agilent Technologies'
_computing_molecular_graphics SHELXP
_computing_publication_material SHELXP
_computing_structure_refinement 'SHELXL-97 (Sheldrick, 2008)'
_computing_structure_solution 'SHELXS-97 (Sheldrick, 2008)'
_diffrn_ambient_temperature 173(2)
_diffrn_measured_fraction_theta_full 0.988
_diffrn_measured_fraction_theta_max 0.988
_diffrn_measurement_device_type 'Xcalibur, Atlas, Gemini'
_diffrn_measurement_method '\w scans'
_diffrn_radiation_monochromator graphite
_diffrn_radiation_source 'fine-focus sealed tube'
_diffrn_radiation_type MoK\a
_diffrn_radiation_wavelength 0.71073
_diffrn_reflns_av_R_equivalents 0.0267
_diffrn_reflns_av_sigmaI/netI 0.0215
_diffrn_reflns_limit_h_max 37
_diffrn_reflns_limit_h_min -37
_diffrn_reflns_limit_k_max 8
_diffrn_reflns_limit_k_min -6
_diffrn_reflns_limit_l_max 22
_diffrn_reflns_limit_l_min -22
_diffrn_reflns_number 12237
_diffrn_reflns_theta_full 25.35
_diffrn_reflns_theta_max 25.35
_diffrn_reflns_theta_min 2.13
_exptl_absorpt_coefficient_mu 1.027
_exptl_absorpt_correction_T_max 0.8367
_exptl_absorpt_correction_T_min 0.7833
_exptl_absorpt_correction_type multi-scan
_exptl_absorpt_process_details 'CrysAlisPro, Agilent Technologies'
_exptl_crystal_colour 'pale yellow'
_exptl_crystal_density_diffrn 1.716
_exptl_crystal_density_method 'not measured'
_exptl_crystal_description block
_exptl_crystal_F_000 2208
_exptl_crystal_size_max 0.25
_exptl_crystal_size_mid 0.25
_exptl_crystal_size_min 0.18
_refine_diff_density_max 1.134
_refine_diff_density_min -0.733
_refine_diff_density_rms 0.087
_refine_ls_extinction_method none
_refine_ls_goodness_of_fit_ref 1.083
_refine_ls_hydrogen_treatment constr
_refine_ls_matrix_type full
_refine_ls_number_parameters 280
_refine_ls_number_reflns 3857
_refine_ls_number_restraints 0
_refine_ls_restrained_S_all 1.083
_refine_ls_R_factor_all 0.0388
_refine_ls_R_factor_gt 0.0357
_refine_ls_shift/su_max 0.001
_refine_ls_shift/su_mean 0.000
_refine_ls_structure_factor_coef Fsqd
_refine_ls_weighting_details 'calc w=1/[\s^2^(Fo^2^)+(0.0544P)^2^+9.4600P] where P=(Fo^2^+2Fc^2^)/3'
_refine_ls_weighting_scheme calc
_refine_ls_wR_factor_gt 0.0961
_refine_ls_wR_factor_ref 0.0991
_reflns_number_gt 3524
_reflns_number_total 3857
_reflns_threshold_expression >2sigma(I)
_cod_data_source_file ic402836d_si_002.cif
_cod_data_source_block 14NMe2
_cod_original_sg_symbol_H-M C2/c
_cod_database_code 4337380

loop_
_symmetry_equiv_pos_as_xyz
'x, y, z'
'-x, y, -z+1/2'
'x+1/2, y+1/2, z'
'-x+1/2, y+1/2, -z+1/2'
'-x, -y, -z'
'x, -y, z-1/2'
'-x+1/2, -y+1/2, -z'
'x+1/2, -y+1/2, z-1/2'

loop_
_atom_site_label
_atom_site_type_symbol
_atom_site_fract_x
_atom_site_fract_y
_atom_site_fract_z
_atom_site_U_iso_or_equiv
_atom_site_adp_type
_atom_site_occupancy
_atom_site_symmetry_multiplicity
_atom_site_calc_flag
_atom_site_refinement_flags
Pd1 Pd 0.179545(7) 0.00529(3) -0.001988(11) 0.02924(11) Uani 1 1 d .
N2 N 0.20670(9) 0.0800(4) 0.09875(13) 0.0349(6) Uani 1 1 d .
N3 N 0.24407(10) -0.0146(3) -0.02007(15) 0.0313(6) Uani 1 1 d .
N1 N 0.11664(10) 0.0364(4) 0.02161(15) 0.0367(6) Uani 1 1 d .
C13 C 0.03244(11) 0.1129(5) 0.06917(17) 0.0389(7) Uani 1 1 d .
C30 C 0.26198(12) -0.0601(5) -0.08097(17) 0.0381(7) Uani 1 1 d .
H30A H 0.2433 -0.0876 -0.1200 0.046 Uiso 1 1 calc R
C23 C 0.25168(12) 0.1845(5) 0.21964(17) 0.0461(8) Uani 1 1 d .
H23A H 0.2671 0.2218 0.2610 0.055 Uiso 1 1 calc R
C25 C 0.25007(10) 0.0786(4) 0.10127(15) 0.0328(6) Uani 1 1 d .
N4 N -0.00673(9) 0.1524(5) 0.09301(16) 0.0464(7) Uani 1 1 d .
C11 C 0.09975(12) -0.0544(5) 0.07691(18) 0.0409(7) Uani 1 1 d .
H11A H 0.1172 -0.1456 0.1001 0.049 Uiso 1 1 calc R
C15 C 0.09025(11) 0.1612(5) -0.01049(17) 0.0390(7) Uani 1 1 d .
H15A H 0.1005 0.2239 -0.0505 0.047 Uiso 1 1 calc R
C1 C 0.16000(12) -0.0676(5) -0.10121(16) 0.0413(7) Uani 1 1 d .
H1A H 0.1284 -0.0718 -0.1044 0.062 Uiso 1 1 calc R
H1B H 0.1717 -0.1905 -0.1124 0.062 Uiso 1 1 calc R
H1C H 0.1706 0.0245 -0.1344 0.062 Uiso 1 1 calc R
C14 C 0.04996(11) 0.2030(5) 0.01069(17) 0.0405(7) Uani 1 1 d .
H14A H 0.0333 0.2939 -0.0141 0.049 Uiso 1 1 calc R
C27 C 0.31558(12) 0.0211(4) 0.0298(2) 0.0377(7) Uani 1 1 d .
H27A H 0.3338 0.0514 0.0690 0.045 Uiso 1 1 calc R
C29 C 0.30592(12) -0.0688(5) -0.08969(18) 0.0416(7) Uani 1 1 d .
H29A H 0.3172 -0.1023 -0.1336 0.050 Uiso 1 1 calc R
C21 C 0.18588(12) 0.1324(5) 0.15587(17) 0.0446(8) Uani 1 1 d .
H21A H 0.1552 0.1328 0.1543 0.054 Uiso 1 1 calc R
C24 C 0.27364(11) 0.1282(5) 0.16124(16) 0.0396(7) Uani 1 1 d .
H24A H 0.3043 0.1236 0.1623 0.047 Uiso 1 1 calc R
C28 C 0.33315(13) -0.0281(5) -0.0336(2) 0.0440(8) Uani 1 1 d .
H28A H 0.3636 -0.0336 -0.0381 0.053 Uiso 1 1 calc R
C26 C 0.27099(11) 0.0256(4) 0.03503(17) 0.0319(6) Uani 1 1 d .
C22 C 0.20739(13) 0.1860(6) 0.21710(17) 0.0484(9) Uani 1 1 d .
H22A H 0.1917 0.2232 0.2567 0.058 Uiso 1 1 calc R
C12 C 0.05954(13) -0.0236(5) 0.10134(19) 0.0415(8) Uani 1 1 d .
H12A H 0.0497 -0.0935 0.1399 0.050 Uiso 1 1 calc R
C16 C -0.02438(14) 0.0482(7) 0.1516(2) 0.0591(10) Uani 1 1 d .
H16A H -0.0046 -0.0532 0.1649 0.089 Uiso 1 1 calc R
H16B H -0.0526 -0.0038 0.1374 0.089 Uiso 1 1 calc R
H16C H -0.0277 0.1318 0.1916 0.089 Uiso 1 1 calc R
S1 S 0.39278(3) 0.15954(13) 0.23342(4) 0.0404(2) Uani 1 1 d .
O1 O 0.38770(9) 0.1001(5) 0.16200(13) 0.0574(7) Uani 1 1 d .
O3 O 0.35376(10) 0.1838(6) 0.26934(16) 0.0777(11) Uani 1 1 d .
O2 O 0.42376(14) 0.3040(5) 0.24461(17) 0.0886(12) Uani 1 1 d .
F1 F 0.42164(15) -0.0043(5) 0.34683(17) 0.0998(13) Uani 1 1 d .
F3 F 0.45565(10) -0.0780(6) 0.2551(2) 0.1019(11) Uani 1 1 d .
F2 F 0.39472(13) -0.1908(5) 0.2672(2) 0.1079(12) Uani 1 1 d .
C31 C 0.41798(15) -0.0366(7) 0.2784(2) 0.0590(11) Uani 1 1 d .
C17 C -0.03146(14) 0.3090(7) 0.0660(2) 0.0620(11) Uani 1 1 d .
H17A H -0.0163 0.3660 0.0272 0.093 Uiso 1 1 calc R
H17B H -0.0349 0.4011 0.1032 0.093 Uiso 1 1 calc R
H17C H -0.0600 0.2659 0.0492 0.093 Uiso 1 1 calc R

loop_
_atom_site_aniso_label
_atom_site_aniso_U_11
_atom_site_aniso_U_22
_atom_site_aniso_U_33
_atom_site_aniso_U_23
_atom_site_aniso_U_13
_atom_site_aniso_U_12
Pd1 0.03641(17) 0.03039(16) 0.02122(16) 0.00095(7) 0.00548(10) 0.00151(8)
N2 0.0454(15) 0.0359(14) 0.0238(12) 0.0009(10) 0.0069(10) 0.0040(12)
N3 0.0425(15) 0.0269(13) 0.0250(14) 0.0010(9) 0.0072(11) 0.0034(10)
N1 0.0427(15) 0.0409(14) 0.0268(14) 0.0028(11) 0.0050(11) 0.0005(12)
C13 0.0442(17) 0.0409(17) 0.0318(16) -0.0056(13) 0.0029(13) -0.0031(14)
C30 0.0535(19) 0.0341(16) 0.0272(16) -0.0006(13) 0.0076(13) 0.0047(15)
C23 0.060(2) 0.057(2) 0.0206(15) 0.0014(14) 0.0028(14) 0.0039(17)
C25 0.0450(17) 0.0279(15) 0.0258(15) 0.0040(11) 0.0061(12) 0.0032(12)
N4 0.0432(15) 0.0546(18) 0.0418(16) -0.0021(13) 0.0072(12) 0.0011(13)
C11 0.0492(19) 0.0412(17) 0.0326(17) 0.0061(14) 0.0061(14) 0.0025(15)
C15 0.0469(18) 0.0400(17) 0.0300(16) 0.0027(13) 0.0012(13) -0.0041(14)
C1 0.0502(19) 0.050(2) 0.0238(15) -0.0034(14) 0.0038(13) 0.0008(16)
C14 0.0481(18) 0.0419(18) 0.0313(16) 0.0030(13) 0.0009(13) 0.0020(14)
C27 0.0462(19) 0.0314(16) 0.0356(19) -0.0011(12) 0.0062(15) 0.0004(13)
C29 0.0532(19) 0.0390(18) 0.0332(17) -0.0041(14) 0.0146(14) 0.0044(15)
C21 0.0483(19) 0.057(2) 0.0293(17) -0.0020(15) 0.0101(14) 0.0058(16)
C24 0.0484(18) 0.0435(18) 0.0269(16) 0.0045(13) 0.0019(13) 0.0023(15)
C28 0.0438(19) 0.0411(18) 0.048(2) -0.0031(15) 0.0132(16) 0.0050(14)
C26 0.0445(17) 0.0249(13) 0.0267(16) 0.0035(11) 0.0076(13) 0.0038(12)
C22 0.061(2) 0.061(2) 0.0233(16) -0.0004(14) 0.0084(14) 0.0069(18)
C12 0.049(2) 0.0456(19) 0.0302(18) 0.0052(13) 0.0074(15) -0.0040(15)
C16 0.050(2) 0.090(3) 0.038(2) -0.001(2) 0.0131(17) 0.002(2)
S1 0.0466(4) 0.0527(5) 0.0222(4) 0.0051(3) 0.0041(3) -0.0026(4)
O1 0.0648(17) 0.080(2) 0.0273(13) -0.0020(12) 0.0008(11) -0.0016(15)
O3 0.0676(19) 0.122(3) 0.0446(16) 0.0180(17) 0.0166(14) 0.034(2)
O2 0.135(3) 0.073(2) 0.056(2) 0.0085(16) -0.011(2) -0.048(2)
F1 0.132(3) 0.123(3) 0.0438(18) 0.0218(15) -0.0065(18) 0.050(2)
F3 0.0630(17) 0.141(3) 0.102(3) 0.005(2) 0.0082(16) 0.040(2)
F2 0.117(3) 0.0651(19) 0.142(3) 0.034(2) 0.007(2) -0.0164(19)
C31 0.053(2) 0.076(3) 0.048(3) 0.013(2) 0.0053(18) 0.008(2)
C17 0.058(2) 0.075(3) 0.053(2) -0.004(2) 0.0058(18) 0.020(2)

loop_
_atom_type_symbol
_atom_type_description
_atom_type_scat_dispersion_real
_atom_type_scat_dispersion_imag
_atom_type_scat_source
C C 0.0033 0.0016 'International Tables Vol C Tables 4.2.6.8 and 6.1.1.4'
H H 0.0000 0.0000 'International Tables Vol C Tables 4.2.6.8 and 6.1.1.4'
N N 0.0061 0.0033 'International Tables Vol C Tables 4.2.6.8 and 6.1.1.4'
O O 0.0106 0.0060 'International Tables Vol C Tables 4.2.6.8 and 6.1.1.4'
F F 0.0171 0.0103 'International Tables Vol C Tables 4.2.6.8 and 6.1.1.4'
S S 0.1246 0.1234 'International Tables Vol C Tables 4.2.6.8 and 6.1.1.4'
Pd Pd -0.9988 1.0072 'International Tables Vol C Tables 4.2.6.8 and 6.1.1.4'

loop_
_geom_angle_atom_site_label_1
_geom_angle_atom_site_label_2
_geom_angle_atom_site_label_3
_geom_angle
N1 Pd1 C1 88.59(13)
N1 Pd1 N3 176.07(11)
C1 Pd1 N3 95.08(13)
N1 Pd1 N2 97.23(11)
C1 Pd1 N2 174.17(12)
N3 Pd1 N2 79.09(11)
C21 N2 C25 118.6(3)
C21 N2 Pd1 128.1(2)
C25 N2 Pd1 113.2(2)
C30 N3 C26 117.7(3)
C30 N3 Pd1 126.5(3)
C26 N3 Pd1 115.8(2)
C15 N1 C11 115.5(3)
C15 N1 Pd1 123.1(2)
C11 N1 Pd1 121.1(2)
N4 C13 C14 123.1(3)
N4 C13 C12 121.9(3)
C14 C13 C12 115.0(3)
N3 C30 C29 123.4(3)
N3 C30 H30A 118.3
C29 C30 H30A 118.3
C22 C23 C24 119.3(3)
C22 C23 H23A 120.4
C24 C23 H23A 120.4
N2 C25 C24 121.9(3)
N2 C25 C26 115.6(3)
C24 C25 C26 122.5(3)
C13 N4 C17 121.2(3)
C13 N4 C16 121.0(3)
C17 N4 C16 117.6(3)
N1 C11 C12 124.5(3)
N1 C11 H11A 117.7
C12 C11 H11A 117.7
N1 C15 C14 124.2(3)
N1 C15 H15A 117.9
C14 C15 H15A 117.9
Pd1 C1 H1A 109.5
Pd1 C1 H1B 109.5
H1A C1 H1B 109.5
Pd1 C1 H1C 109.5
H1A C1 H1C 109.5
H1B C1 H1C 109.5
C15 C14 C13 120.9(3)
C15 C14 H14A 119.6
C13 C14 H14A 119.6
C26 C27 C28 119.1(4)
C26 C27 H27A 120.4
C28 C27 H27A 120.4
C28 C29 C30 118.7(3)
C28 C29 H29A 120.7
C30 C29 H29A 120.6
N2 C21 C22 122.4(3)
N2 C21 H21A 118.8
C22 C21 H21A 118.8
C23 C24 C25 118.8(3)
C23 C24 H24A 120.6
C25 C24 H24A 120.6
C29 C28 C27 119.1(4)
C29 C28 H28A 120.4
C27 C28 H28A 120.4
N3 C26 C27 122.0(3)
N3 C26 C25 116.2(3)
C27 C26 C25 121.8(3)
C23 C22 C21 118.9(3)
C23 C22 H22A 120.6
C21 C22 H22A 120.6
C11 C12 C13 119.9(3)
C11 C12 H12A 120.0
C13 C12 H12A 120.0
N4 C16 H16A 109.5
N4 C16 H16B 109.5
H16A C16 H16B 109.5
N4 C16 H16C 109.5
H16A C16 H16C 109.5
H16B C16 H16C 109.5
O3 S1 O2 114.7(3)
O3 S1 O1 115.3(2)
O2 S1 O1 114.40(19)
O3 S1 C31 103.1(2)
O2 S1 C31 102.5(2)
O1 S1 C31 104.7(2)
F3 C31 F1 109.1(4)
F3 C31 F2 104.0(5)
F1 C31 F2 109.4(4)
F3 C31 S1 113.2(3)
F1 C31 S1 110.7(3)
F2 C31 S1 110.2(3)
N4 C17 H17A 109.5
N4 C17 H17B 109.5
H17A C17 H17B 109.5
N4 C17 H17C 109.5
H17A C17 H17C 109.5
H17B C17 H17C 109.5

loop_
_geom_bond_atom_site_label_1
_geom_bond_atom_site_label_2
_geom_bond_distance
Pd1 N1 2.026(3)
Pd1 C1 2.041(3)
Pd1 N3 2.044(3)
Pd1 N2 2.145(3)
N2 C21 1.339(4)
N2 C25 1.343(4)
N3 C30 1.345(4)
N3 C26 1.354(5)
N1 C15 1.348(4)
N1 C11 1.360(4)
C13 N4 1.339(4)
C13 C14 1.414(5)
C13 C12 1.419(5)
C30 C29 1.378(5)
C30 H30A 0.9500
C23 C22 1.371(5)
C23 C24 1.385(5)
C23 H23A 0.9500
C25 C24 1.386(5)
C25 C26 1.489(4)
N4 C17 1.447(5)
N4 C16 1.466(5)
C11 C12 1.361(5)
C11 H11A 0.9500
C15 C14 1.357(5)
C15 H15A 0.9500
C1 H1A 0.9800
C1 H1B 0.9800
C1 H1C 0.9800
C14 H14A 0.9500
C27 C26 1.388(5)
C27 C28 1.388(6)
C27 H27A 0.9500
C29 C28 1.375(6)
C29 H29A 0.9500
C21 C22 1.383(5)
C21 H21A 0.9500
C24 H24A 0.9500
C28 H28A 0.9500
C22 H22A 0.9500
C12 H12A 0.9500
C16 H16A 0.9800
C16 H16B 0.9800
C16 H16C 0.9800
S1 O3 1.419(3)
S1 O2 1.425(3)
S1 O1 1.434(3)
S1 C31 1.814(5)
F1 C31 1.330(6)
F3 C31 1.296(5)
F2 C31 1.335(6)
C17 H17A 0.9800
C17 H17B 0.9800
C17 H17C 0.9800

loop_
_geom_torsion_atom_site_label_1
_geom_torsion_atom_site_label_2
_geom_torsion_atom_site_label_3
_geom_torsion_atom_site_label_4
_geom_torsion
N1 Pd1 N2 C21 -1.1(3)
C1 Pd1 N2 C21 174.9(12)
N3 Pd1 N2 C21 177.5(3)
N1 Pd1 N2 C25 -178.3(2)
C1 Pd1 N2 C25 -2.3(13)
N3 Pd1 N2 C25 0.3(2)
N1 Pd1 N3 C30 -158.3(14)
C1 Pd1 N3 C30 0.8(3)
N2 Pd1 N3 C30 -179.0(3)
N1 Pd1 N3 C26 20.5(16)
C1 Pd1 N3 C26 179.6(2)
N2 Pd1 N3 C26 -0.2(2)
C1 Pd1 N1 C15 -61.7(3)
N3 Pd1 N1 C15 97.5(15)
N2 Pd1 N1 C15 117.9(3)
C1 Pd1 N1 C11 125.9(3)
N3 Pd1 N1 C11 -75.0(15)
N2 Pd1 N1 C11 -54.5(3)
C26 N3 C30 C29 0.4(5)
Pd1 N3 C30 C29 179.2(3)
C21 N2 C25 C24 0.6(5)
Pd1 N2 C25 C24 178.1(2)
C21 N2 C25 C26 -177.8(3)
Pd1 N2 C25 C26 -0.3(3)
C14 C13 N4 C17 -8.6(5)
C12 C13 N4 C17 171.3(4)
C14 C13 N4 C16 176.7(4)
C12 C13 N4 C16 -3.4(5)
C15 N1 C11 C12 -1.5(5)
Pd1 N1 C11 C12 171.5(3)
C11 N1 C15 C14 2.4(5)
Pd1 N1 C15 C14 -170.4(3)
N1 C15 C14 C13 -0.9(5)
N4 C13 C14 C15 178.4(3)
C12 C13 C14 C15 -1.5(5)
N3 C30 C29 C28 -0.4(5)
C25 N2 C21 C22 0.3(5)
Pd1 N2 C21 C22 -176.8(3)
C22 C23 C24 C25 1.4(5)
N2 C25 C24 C23 -1.4(5)
C26 C25 C24 C23 176.9(3)
C30 C29 C28 C27 -0.3(5)
C26 C27 C28 C29 0.8(5)
C30 N3 C26 C27 0.2(4)
Pd1 N3 C26 C27 -178.8(2)
C30 N3 C26 C25 178.9(3)
Pd1 N3 C26 C25 0.0(3)
C28 C27 C26 N3 -0.8(5)
C28 C27 C26 C25 -179.5(3)
N2 C25 C26 N3 0.2(4)
C24 C25 C26 N3 -178.2(3)
N2 C25 C26 C27 179.0(3)
C24 C25 C26 C27 0.6(5)
C24 C23 C22 C21 -0.5(6)
N2 C21 C22 C23 -0.4(6)
N1 C11 C12 C13 -0.9(6)
N4 C13 C12 C11 -177.6(3)
C14 C13 C12 C11 2.3(5)
O3 S1 C31 F3 -177.3(4)
O2 S1 C31 F3 -58.0(4)
O1 S1 C31 F3 61.7(4)
O3 S1 C31 F1 -54.5(4)
O2 S1 C31 F1 64.9(4)
O1 S1 C31 F1 -175.4(3)
O3 S1 C31 F2 66.6(4)
O2 S1 C31 F2 -174.0(4)
O1 S1 C31 F2 -54.3(4)
